data_4081333
loop_
_publ_author_name
'Steelman, D. Keith'
'Pletcher, Paul D.'
'Switzer, Jeffrey M.'
'Xiong, Silei'
'Medvedev, Grigori A.'
'Delgass, W. Nicholas'
'Caruthers, James M.'
'Abu-Omar, Mahdi M.'

_publ_section_title
;
 Comparison of Selected Zirconium and Hafnium Amine Bis(phenolate)
 Catalysts for 1-Hexene Polymerization
;
_journal_issue 17
_journal_name_full Organometallics
_journal_page_first 4862
_journal_paper_doi 10.1021/om4006005
_journal_volume 32
_journal_year 2013
_chemical_formula_moiety 'C50 H64 Hf1 N2 O2,C7 H8'
_chemical_formula_sum 'C57 H72 Hf N2 O2'
_chemical_formula_weight 995.71
_space_group_IT_number 14
_symmetry_cell_setting monoclinic
_symmetry_space_group_name_Hall '-P 2ybc'
_symmetry_space_group_name_H-M 'P 1 21/c 1'
_cell_angle_alpha 90.00
_cell_angle_beta 92.5920(10)
_cell_angle_gamma 90.00
_cell_formula_units_Z 4
_cell_length_a 16.2121(3)
_cell_length_b 14.9124(3)
_cell_length_c 20.7494(4)
_cell_measurement_reflns_used 33499
_cell_measurement_temperature 150.00(2)
_cell_measurement_theta_max 27
_cell_measurement_theta_min 1
_cell_volume 5011.27(17)
_computing_cell_refinement 'DENZO/SCALEPACK (Otwinowski & Minor, 1996)'
_computing_data_collection 'Collect (Nonius, 1998)'
_computing_data_reduction 'DENZO/SCALEPACK (Otwinowski & Minor, 1996)'
_computing_molecular_graphics
;
    ORTEP (Johnson, 1976)
    PLATON (Spek, 2003)
;
_computing_publication_material 'SHELX97(Sheldrick, 2008) and local programs'
_computing_structure_refinement 'SHELX97 (Sheldrick, 2008)'
_computing_structure_solution
;
 PATTY (DIRDIF, Beurskins, 2008)
;
_diffrn_ambient_temperature 150.00(2)
_diffrn_measured_fraction_theta_full 0.9900
_diffrn_measured_fraction_theta_max 0.9900
_diffrn_measurement_device_type Nonius_KappaCCD
_diffrn_measurement_method \w
_diffrn_radiation_monochromator 'graphite 002'
_diffrn_radiation_type MO-K\a
_diffrn_radiation_wavelength 0.71073
_diffrn_reflns_av_R_equivalents 0.0360
_diffrn_reflns_av_sigmaI/netI 0.0713
_diffrn_reflns_limit_h_max 21
_diffrn_reflns_limit_h_min 0
_diffrn_reflns_limit_k_max 19
_diffrn_reflns_limit_k_min 0
_diffrn_reflns_limit_l_max 26
_diffrn_reflns_limit_l_min -26
_diffrn_reflns_number 33499
_diffrn_reflns_theta_full 27.9
_diffrn_reflns_theta_max 27.87
_diffrn_reflns_theta_min 2.74
_diffrn_standards_number 0
_exptl_absorpt_coefficient_mu 2.124
_exptl_absorpt_correction_T_max 0.7867
_exptl_absorpt_correction_T_min 0.7506
_exptl_absorpt_correction_type multi-scan
_exptl_absorpt_process_details 'SCALEPACK (Otwinowski & Minor, 1997)'
_exptl_crystal_density_diffrn 1.320
_exptl_crystal_density_method 'not measured'
_exptl_crystal_description plate
_exptl_crystal_F_000 2064
_exptl_crystal_size_max 0.17
_exptl_crystal_size_mid 0.14
_exptl_crystal_size_min 0.11
_refine_diff_density_max 2.57
_refine_diff_density_min -1.97
_refine_ls_extinction_method none
_refine_ls_goodness_of_fit_ref 0.976
_refine_ls_hydrogen_treatment constr
_refine_ls_matrix_type full
_refine_ls_number_parameters 572
_refine_ls_number_reflns 11822
_refine_ls_number_restraints 0
_refine_ls_R_factor_all 0.069
_refine_ls_R_factor_gt 0.036
_refine_ls_shift/su_max 0.001
_refine_ls_structure_factor_coef Fsqd
_refine_ls_weighting_details ' w=1/[\s^2^(Fo^2^)+(0.0314P)^2^+0.0000P] where P=(Fo^2^+2Fc^2^)/'
_refine_ls_weighting_scheme calc
_refine_ls_wR_factor_gt 0.068
_refine_ls_wR_factor_ref 0.075
_reflns_number_gt 8222
_reflns_number_total 11822
_reflns_threshold_expression >2.0\s(I)
_cod_data_source_file om4006005_si_002.cif
_cod_data_source_block HFPY
_cod_depositor_comments
;
The following automatic conversions were performed:

'_refine_ls_weighting_scheme' value 'calc ' changed to 'calc'
according to /home/saulius/struct/CIF-dictionaries/cif_core.dic
dictionary named 'cif_core.dic' version 2.4.2 from 2011-04-26.

Automatic conversion script
Id: cif_fix_values 1891 2012-01-12 08:04:46Z andrius 

The following automatic conversions were performed:

data name '_iucr_refine_instruction_details' was replaced with
'_iucr_refine_instructions_details' as specified in the replacement
file 'data/replacement-values/replacement_tags.lst'.

Automatic conversion script
Id: cif_correct_tags 9268 2022-04-12 08:56:07Z antanas 
;
_cod_original_formula_sum 'C57 H72 Hf1 N2 O2'
_cod_database_code 4081333

loop_
_symmetry_equiv_pos_as_xyz
'x, y, z'
'-x, y+1/2, -z+1/2'
'-x, -y, -z'
'x, -y-1/2, z-1/2'

loop_
_atom_site_label
_atom_site_fract_x
_atom_site_fract_y
_atom_site_fract_z
_atom_site_U_iso_or_equiv
_atom_site_adp_type
_atom_site_occupancy
_atom_site_symmetry_multiplicity
_atom_site_calc_flag
_atom_site_refinement_flags
Hf1 0.069327(8) 0.225244(8) 0.353492(6) 0.02312(5) Uani 1 1 d .
O1 -0.05269(13) 0.22606(13) 0.35091(10) 0.0240(5) Uani 1 1 d .
O2 0.18316(13) 0.17902(14) 0.34202(10) 0.0260(5) Uani 1 1 d .
N1 0.03605(16) 0.07228(16) 0.32073(11) 0.0224(6) Uani 1 1 d .
N2 0.08427(17) 0.12314(18) 0.44673(12) 0.0273(6) Uani 1 1 d .
C1 -0.12328(19) 0.1794(2) 0.34069(13) 0.0227(7) Uani 1 1 d .
C2 -0.11900(19) 0.0995(2) 0.30587(14) 0.0220(7) Uani 1 1 d .
C3 -0.03981(19) 0.0724(2) 0.27627(15) 0.0258(7) Uani 1 1 d .
C4 0.0225(2) 0.0121(2) 0.37542(14) 0.0244(7) Uani 1 1 d .
C5 0.0765(2) 0.0350(2) 0.43375(15) 0.0254(7) Uani 1 1 d .
C6 0.1242(2) 0.1456(2) 0.50317(15) 0.0338(8) Uani 1 1 d .
C7 0.1578(2) 0.0837(3) 0.54538(16) 0.0381(9) Uani 1 1 d .
C8 0.1523(2) -0.0058(2) 0.53025(16) 0.0356(8) Uani 1 1 d .
C9 0.1103(2) -0.0306(2) 0.47372(15) 0.0298(8) Uani 1 1 d .
C10 0.10357(19) 0.0359(2) 0.28143(15) 0.0255(7) Uani 1 1 d .
C11 0.18574(19) 0.0248(2) 0.31654(14) 0.0238(7) Uani 1 1 d .
C12 0.2262(2) 0.1007(2) 0.34213(15) 0.0253(7) Uani 1 1 d .
C13 0.3083(2) 0.0944(2) 0.36756(16) 0.0286(7) Uani 1 1 d .
C14 0.3431(2) 0.0092(2) 0.36850(16) 0.0313(8) Uani 1 1 d .
C15 0.3029(2) -0.0686(2) 0.34686(16) 0.0303(8) Uani 1 1 d .
C16 0.2244(2) -0.0578(2) 0.32004(15) 0.0277(7) Uani 1 1 d .
C17 0.3463(2) -0.1601(2) 0.35223(18) 0.0361(8) Uani 1 1 d .
C18 0.2872(3) -0.2372(2) 0.3364(3) 0.0646(14) Uani 1 1 d .
C19 0.3822(3) -0.1730(3) 0.4211(2) 0.0683(14) Uani 1 1 d .
C20 0.4158(2) -0.1640(2) 0.30519(19) 0.0466(10) Uani 1 1 d .
C21 0.3568(2) 0.1764(2) 0.39251(17) 0.0347(8) Uani 1 1 d .
C22 0.3582(3) 0.2480(3) 0.3398(2) 0.0614(13) Uani 1 1 d .
C23 0.4466(2) 0.1535(3) 0.4126(2) 0.0526(11) Uani 1 1 d .
C24 0.3167(2) 0.2136(3) 0.4523(2) 0.0524(11) Uani 1 1 d .
C25 -0.1891(2) 0.0464(2) 0.29608(14) 0.0257(7) Uani 1 1 d .
C26 -0.2643(2) 0.0722(2) 0.31877(14) 0.0264(7) Uani 1 1 d .
C27 -0.2674(2) 0.1534(2) 0.35138(14) 0.0272(7) Uani 1 1 d .
C28 -0.1992(2) 0.2094(2) 0.36361(15) 0.0260(7) Uani 1 1 d .
C29 -0.2059(2) 0.2969(2) 0.40227(16) 0.0300(8) Uani 1 1 d .
C30 -0.1548(2) 0.2900(2) 0.46527(15) 0.0353(8) Uani 1 1 d .
C31 -0.2949(2) 0.3175(2) 0.41762(17) 0.0378(9) Uani 1 1 d .
C32 -0.1754(2) 0.3766(2) 0.36113(16) 0.0357(8) Uani 1 1 d .
C33 -0.3432(2) 0.0157(2) 0.31007(16) 0.0312(8) Uani 1 1 d .
C34 -0.3269(2) -0.0724(2) 0.2749(2) 0.0478(10) Uani 1 1 d .
C35 -0.3754(2) -0.0073(3) 0.37637(18) 0.0419(9) Uani 1 1 d .
C36 -0.4090(2) 0.0685(3) 0.27040(18) 0.0441(10) Uani 1 1 d .
C37 0.0766(2) 0.3195(2) 0.26801(15) 0.0338(8) Uani 1 1 d .
C38 0.0589(2) 0.2713(2) 0.20737(16) 0.0337(8) Uani 1 1 d .
C39 0.1193(3) 0.2230(3) 0.17702(19) 0.0498(10) Uani 1 1 d .
C40 0.0996(4) 0.1676(3) 0.1243(2) 0.0739(16) Uani 1 1 d .
C41 0.0183(5) 0.1617(4) 0.1010(2) 0.087(2) Uani 1 1 d .
C42 -0.0414(4) 0.2112(4) 0.1287(2) 0.0741(16) Uani 1 1 d .
C43 -0.0219(3) 0.2634(3) 0.18086(19) 0.0458(10) Uani 1 1 d .
C44 0.0763(2) 0.3405(2) 0.42560(16) 0.0327(8) Uani 1 1 d .
C45 0.1458(2) 0.4065(2) 0.42769(15) 0.0292(8) Uani 1 1 d .
C46 0.2100(2) 0.4032(2) 0.47477(17) 0.0355(8) Uani 1 1 d .
C47 0.2746(2) 0.4636(2) 0.47505(18) 0.0415(9) Uani 1 1 d .
C48 0.2777(2) 0.5285(2) 0.42915(19) 0.0439(10) Uani 1 1 d .
C49 0.2139(3) 0.5345(2) 0.38246(18) 0.0464(10) Uani 1 1 d .
C50 0.1498(2) 0.4746(2) 0.38246(17) 0.0399(9) Uani 1 1 d .
C51 0.3857(3) 0.0295(3) 0.1656(2) 0.0601(12) Uani 1 1 d .
C52 0.4463(3) 0.0312(3) 0.1231(2) 0.0557(11) Uani 1 1 d .
C53 0.4607(3) 0.1118(3) 0.0918(2) 0.0590(12) Uani 1 1 d .
C54 0.4148(3) 0.1860(3) 0.1040(3) 0.0672(14) Uani 1 1 d .
C55 0.3544(3) 0.1829(4) 0.1456(3) 0.0832(17) Uani 1 1 d .
C56 0.3392(4) 0.1048(4) 0.1769(2) 0.0809(16) Uani 1 1 d .
C57 0.4967(3) -0.0490(4) 0.1114(4) 0.121(3) Uani 1 1 d .
H6 0.1289 0.2061 0.5138 0.041 Uiso 1 1 calc R
H7 0.1841 0.1020 0.5839 0.046 Uiso 1 1 calc R
H8 0.1765 -0.0488 0.5575 0.043 Uiso 1 1 calc R
H9 0.1049 -0.0909 0.4627 0.036 Uiso 1 1 calc R
H14 0.3973 0.0036 0.3848 0.038 Uiso 1 1 calc R
H16 0.1963 -0.1078 0.3037 0.033 Uiso 1 1 calc R
H25 -0.1852 -0.0074 0.2738 0.031 Uiso 1 1 calc R
H27 -0.3180 0.1718 0.3660 0.033 Uiso 1 1 calc R
H39 0.1741 0.2276 0.1921 0.060 Uiso 1 1 calc R
H3A -0.0302 0.1127 0.2407 0.031 Uiso 1 1 calc R
H3B -0.0470 0.0126 0.2584 0.031 Uiso 1 1 calc R
H40 0.1407 0.1350 0.1050 0.089 Uiso 1 1 calc R
H41 0.0045 0.1239 0.0665 0.104 Uiso 1 1 calc R
H42 -0.0955 0.2093 0.1118 0.089 Uiso 1 1 calc R
H43 -0.0639 0.2952 0.1998 0.055 Uiso 1 1 calc R
H46 0.2092 0.3594 0.5067 0.043 Uiso 1 1 calc R
H47 0.3165 0.4598 0.5070 0.050 Uiso 1 1 calc R
H48 0.3218 0.5683 0.4291 0.053 Uiso 1 1 calc R
H49 0.2146 0.5792 0.3512 0.056 Uiso 1 1 calc R
H4A 0.0334 -0.0492 0.3626 0.029 Uiso 1 1 calc R
H4B -0.0349 0.0157 0.3865 0.029 Uiso 1 1 calc R
H50 0.1075 0.4797 0.3509 0.048 Uiso 1 1 calc R
H51 0.3752 -0.0232 0.1877 0.072 Uiso 1 1 calc R
H53 0.5021 0.1152 0.0623 0.071 Uiso 1 1 calc R
H54 0.4258 0.2395 0.0831 0.081 Uiso 1 1 calc R
H55 0.3229 0.2337 0.1530 0.100 Uiso 1 1 calc R
H56 0.2973 0.1023 0.2060 0.097 Uiso 1 1 calc R
H10A 0.1104 0.0755 0.2450 0.031 Uiso 1 1 calc R
H10B 0.0863 -0.0221 0.2644 0.031 Uiso 1 1 calc R
H18A 0.3157 -0.2932 0.3425 0.097 Uiso 1 1 calc R
H18B 0.2670 -0.2324 0.2923 0.097 Uiso 1 1 calc R
H18C 0.2417 -0.2347 0.3643 0.097 Uiso 1 1 calc R
H19A 0.3389 -0.1682 0.4509 0.102 Uiso 1 1 calc R
H19B 0.4231 -0.1277 0.4306 0.102 Uiso 1 1 calc R
H19C 0.4073 -0.2312 0.4250 0.102 Uiso 1 1 calc R
H20A 0.4535 -0.1154 0.3139 0.070 Uiso 1 1 calc R
H20B 0.3930 -0.1590 0.2618 0.070 Uiso 1 1 calc R
H20C 0.4445 -0.2200 0.3102 0.070 Uiso 1 1 calc R
H22A 0.3826 0.2235 0.3023 0.092 Uiso 1 1 calc R
H22B 0.3902 0.2984 0.3553 0.092 Uiso 1 1 calc R
H22C 0.3028 0.2671 0.3288 0.092 Uiso 1 1 calc R
H23A 0.4731 0.1268 0.3769 0.079 Uiso 1 1 calc R
H23B 0.4475 0.1121 0.4481 0.079 Uiso 1 1 calc R
H23C 0.4754 0.2072 0.4255 0.079 Uiso 1 1 calc R
H24A 0.3469 0.2651 0.4679 0.079 Uiso 1 1 calc R
H24B 0.3173 0.1684 0.4853 0.079 Uiso 1 1 calc R
H24C 0.2607 0.2304 0.4413 0.079 Uiso 1 1 calc R
H30A -0.1548 0.3469 0.4870 0.053 Uiso 1 1 calc R
H30B -0.0992 0.2737 0.4564 0.053 Uiso 1 1 calc R
H30C -0.1782 0.2452 0.4922 0.053 Uiso 1 1 calc R
H31A -0.3146 0.2724 0.4461 0.057 Uiso 1 1 calc R
H31B -0.3287 0.3178 0.3784 0.057 Uiso 1 1 calc R
H31C -0.2975 0.3751 0.4380 0.057 Uiso 1 1 calc R
H32A -0.2110 0.3831 0.3232 0.054 Uiso 1 1 calc R
H32B -0.1201 0.3650 0.3487 0.054 Uiso 1 1 calc R
H32C -0.1763 0.4308 0.3861 0.054 Uiso 1 1 calc R
H34A -0.3772 -0.1063 0.2705 0.072 Uiso 1 1 calc R
H34B -0.2861 -0.1065 0.2993 0.072 Uiso 1 1 calc R
H34C -0.3072 -0.0597 0.2330 0.072 Uiso 1 1 calc R
H35A -0.3851 0.0470 0.3997 0.063 Uiso 1 1 calc R
H35B -0.3351 -0.0431 0.4000 0.063 Uiso 1 1 calc R
H35C -0.4260 -0.0404 0.3709 0.063 Uiso 1 1 calc R
H36A -0.4186 0.1250 0.2910 0.066 Uiso 1 1 calc R
H36B -0.4595 0.0347 0.2676 0.066 Uiso 1 1 calc R
H36C -0.3902 0.0788 0.2278 0.066 Uiso 1 1 calc R
H37A 0.0371 0.3678 0.2721 0.041 Uiso 1 1 calc R
H37B 0.1314 0.3456 0.2677 0.041 Uiso 1 1 calc R
H44A 0.0257 0.3748 0.4191 0.039 Uiso 1 1 calc R
H44B 0.0750 0.3141 0.4682 0.039 Uiso 1 1 calc R
H57A 0.4845 -0.0947 0.1422 0.181 Uiso 1 1 calc R
H57B 0.5542 -0.0336 0.1159 0.181 Uiso 1 1 calc R
H57C 0.4844 -0.0709 0.0686 0.181 Uiso 1 1 calc R

loop_
_atom_site_aniso_label
_atom_site_aniso_U_11
_atom_site_aniso_U_22
_atom_site_aniso_U_33
_atom_site_aniso_U_12
_atom_site_aniso_U_13
_atom_site_aniso_U_23
Hf1 0.02495(8) 0.01795(7) 0.02622(8) -0.00113(6) -0.00129(5) 0.00047(6)
O1 0.0236(12) 0.0191(10) 0.0290(11) -0.0028(10) -0.0013(9) -0.0017(10)
O2 0.0229(12) 0.0181(11) 0.0367(12) -0.0006(10) -0.0025(10) 0.0004(10)
N1 0.0256(15) 0.0192(13) 0.0224(13) 0.0006(11) 0.0031(11) 0.0009(11)
N2 0.0297(17) 0.0259(14) 0.0265(14) 0.0018(12) 0.0019(12) -0.0001(12)
C1 0.0267(18) 0.0204(15) 0.0206(15) -0.0007(14) -0.0040(13) 0.0033(13)
C2 0.0241(18) 0.0213(16) 0.0203(15) 0.0013(13) -0.0021(13) 0.0025(13)
C3 0.0265(19) 0.0231(16) 0.0275(17) -0.0027(14) -0.0030(14) -0.0019(14)
C4 0.0243(18) 0.0196(16) 0.0290(17) -0.0016(13) 0.0001(13) 0.0030(14)
C5 0.0256(19) 0.0260(17) 0.0248(16) 0.0010(14) 0.0041(14) 0.0024(14)
C6 0.041(2) 0.0321(19) 0.0276(18) -0.0020(16) -0.0023(15) -0.0031(16)
C7 0.042(2) 0.047(2) 0.0249(18) -0.0016(18) -0.0058(15) 0.0059(17)
C8 0.032(2) 0.041(2) 0.0339(19) 0.0014(17) 0.0007(16) 0.0102(17)
C9 0.029(2) 0.0291(18) 0.0312(18) 0.0034(15) 0.0047(15) 0.0061(15)
C10 0.0283(19) 0.0211(16) 0.0271(17) -0.0021(14) 0.0004(14) -0.0056(14)
C11 0.0213(18) 0.0244(17) 0.0261(16) -0.0004(14) 0.0055(13) 0.0010(14)
C12 0.0260(19) 0.0226(16) 0.0274(17) 0.0013(14) 0.0033(14) 0.0031(14)
C13 0.0225(19) 0.0296(18) 0.0336(18) -0.0008(14) 0.0011(14) 0.0004(15)
C14 0.0233(19) 0.0308(19) 0.040(2) 0.0016(15) -0.0004(15) 0.0010(16)
C15 0.025(2) 0.0262(17) 0.040(2) 0.0022(15) 0.0064(15) 0.0056(16)
C16 0.027(2) 0.0241(17) 0.0325(18) -0.0028(14) 0.0078(14) -0.0017(15)
C17 0.029(2) 0.0261(18) 0.054(2) 0.0044(15) 0.0039(17) 0.0011(17)
C18 0.041(3) 0.023(2) 0.130(5) 0.0056(18) 0.010(3) 0.008(2)
C19 0.095(4) 0.051(3) 0.058(3) 0.034(3) 0.007(3) 0.012(2)
C20 0.043(2) 0.034(2) 0.064(3) 0.0089(18) 0.0110(19) 0.0013(19)
C21 0.0237(19) 0.0302(19) 0.050(2) 0.0000(16) -0.0056(16) -0.0035(17)
C22 0.051(3) 0.044(2) 0.087(3) -0.026(2) -0.014(2) 0.013(2)
C23 0.029(2) 0.043(2) 0.085(3) -0.0006(18) -0.010(2) -0.016(2)
C24 0.033(2) 0.054(3) 0.069(3) 0.0027(19) -0.006(2) -0.026(2)
C25 0.0275(19) 0.0223(16) 0.0268(17) -0.0003(14) -0.0037(14) -0.0030(14)
C26 0.0252(19) 0.0270(17) 0.0264(17) -0.0011(14) -0.0042(14) 0.0035(15)
C27 0.0246(19) 0.0282(18) 0.0285(17) 0.0036(14) -0.0013(14) 0.0016(14)
C28 0.0266(18) 0.0249(18) 0.0261(16) 0.0036(14) -0.0034(13) 0.0036(14)
C29 0.0256(19) 0.0226(17) 0.042(2) 0.0029(13) -0.0007(15) -0.0160(15)
C30 0.039(2) 0.035(2) 0.0312(18) 0.0051(16) -0.0022(15) -0.0031(16)
C31 0.037(2) 0.0334(19) 0.043(2) 0.0032(17) 0.0013(17) -0.0076(17)
C32 0.040(2) 0.0269(18) 0.040(2) 0.0048(16) 0.0013(17) 0.0010(16)
C33 0.0241(19) 0.0284(18) 0.041(2) -0.0034(15) -0.0021(15) -0.0010(16)
C34 0.037(2) 0.038(2) 0.068(3) -0.0141(18) 0.003(2) -0.011(2)
C35 0.026(2) 0.046(2) 0.053(2) -0.0047(17) 0.0021(17) 0.0004(19)
C36 0.033(2) 0.048(2) 0.051(2) -0.0109(18) -0.0101(18) -0.0002(19)
C37 0.035(2) 0.0290(18) 0.0373(19) 0.0017(16) 0.0038(15) 0.0096(17)
C38 0.041(2) 0.0274(18) 0.0326(18) -0.0022(17) 0.0017(15) 0.0113(16)
C39 0.060(3) 0.046(2) 0.044(2) 0.004(2) 0.018(2) 0.012(2)
C40 0.128(5) 0.055(3) 0.043(3) 0.011(3) 0.046(3) 0.012(2)
C41 0.169(7) 0.057(3) 0.032(3) -0.034(4) -0.008(3) 0.003(2)
C42 0.103(5) 0.069(4) 0.047(3) -0.029(3) -0.028(3) 0.020(3)
C43 0.049(3) 0.040(2) 0.048(2) -0.0033(19) -0.0085(19) 0.0192(19)
C44 0.037(2) 0.0248(18) 0.0357(19) 0.0001(15) 0.0000(16) -0.0055(15)
C45 0.034(2) 0.0238(17) 0.0298(18) 0.0016(15) -0.0005(15) -0.0078(15)
C46 0.041(2) 0.0295(19) 0.0357(19) 0.0039(17) -0.0012(16) -0.0007(16)
C47 0.036(2) 0.041(2) 0.047(2) 0.0024(18) -0.0078(18) -0.0113(19)
C48 0.040(2) 0.035(2) 0.057(2) -0.0094(18) 0.009(2) -0.009(2)
C49 0.066(3) 0.030(2) 0.042(2) -0.016(2) -0.006(2) -0.0049(18)
C50 0.052(3) 0.0306(19) 0.036(2) -0.0039(18) -0.0116(18) -0.0010(17)
C51 0.067(4) 0.054(3) 0.057(3) -0.014(3) -0.014(2) 0.008(2)
C52 0.035(3) 0.048(3) 0.082(3) 0.000(2) -0.016(2) -0.014(2)
C53 0.046(3) 0.066(3) 0.065(3) -0.017(2) -0.004(2) -0.006(2)
C54 0.053(3) 0.052(3) 0.094(4) -0.012(3) -0.023(3) 0.018(3)
C55 0.065(4) 0.050(3) 0.134(5) 0.001(3) 0.005(3) -0.022(3)
C56 0.092(4) 0.084(4) 0.068(3) -0.014(3) 0.026(3) -0.011(3)
C57 0.055(4) 0.070(4) 0.235(8) 0.004(3) -0.015(4) -0.046(5)

loop_
_atom_type_symbol
_atom_type_description
_atom_type_scat_dispersion_real
_atom_type_scat_dispersion_imag
_atom_type_scat_source
C C 0.0033 0.0016 'International Tables Vol C Tables 4.2.6.8 and 6.1.1.4'
H H 0.0000 0.0000 'International Tables Vol C Tables 4.2.6.8 and 6.1.1.4'
Hf Hf -0.5830 6.1852 'International Tables Vol C Tables 4.2.6.8 and 6.1.1.4'
N N 0.0061 0.0033 'International Tables Vol C Tables 4.2.6.8 and 6.1.1.4'
O O 0.0106 0.0060 'International Tables Vol C Tables 4.2.6.8 and 6.1.1.4'

loop_
_geom_angle_atom_site_label_1
_geom_angle_atom_site_label_2
_geom_angle_atom_site_label_3
_geom_angle
O1 Hf1 O2 158.33
O1 Hf1 C37 93.57
O2 Hf1 C37 92.27
O1 Hf1 C44 91.90
O2 Hf1 C44 108.69
C37 Hf1 C44 92.46
O1 Hf1 N1 77.83
O2 Hf1 N1 80.64
C37 Hf1 N1 112.38
C44 Hf1 N1 153.43
O1 Hf1 N2 95.04
O2 Hf1 N2 79.72
C37 Hf1 N2 171.39
C44 Hf1 N2 87.17
N1 Hf1 N2 69.69
C1 O1 Hf1 147.45
C12 O2 Hf1 140.70
C4 N1 C10 109.7(2)
C4 N1 C3 109.1(2)
C10 N1 C3 105.3(2)
C4 N1 Hf1 113.29
C10 N1 Hf1 109.52
C3 N1 Hf1 109.57
C5 N2 C6 116.8(3)
C5 N2 Hf1 116.17
C6 N2 Hf1 123.50
O1 C1 C2 117.4(3)
O1 C1 C28 122.1(3)
C2 C1 C28 120.6(3)
C25 C2 C1 120.1(3)
C25 C2 C3 119.6(3)
C1 C2 C3 120.3(3)
C2 C3 N1 116.1(2)
C2 C3 H3A 108.30
N1 C3 H3A 108.30
C2 C3 H3B 108.30
N1 C3 H3B 108.30
H3A C3 H3B 107.40
N1 C4 C5 112.4(2)
N1 C4 H4A 109.10
C5 C4 H4A 109.10
N1 C4 H4B 109.10
C5 C4 H4B 109.10
H4A C4 H4B 107.90
N2 C5 C9 122.7(3)
N2 C5 C4 115.4(3)
C9 C5 C4 121.7(3)
N2 C6 C7 123.1(3)
N2 C6 H6 118.40
C7 C6 H6 118.40
C6 C7 C8 119.3(3)
C6 C7 H7 120.30
C8 C7 H7 120.30
C7 C8 C9 118.6(3)
C7 C8 H8 120.70
C9 C8 H8 120.70
C8 C9 C5 119.2(3)
C8 C9 H9 120.40
C5 C9 H9 120.40
N1 C10 C11 115.5(3)
N1 C10 H10A 108.40
C11 C10 H10A 108.40
N1 C10 H10B 108.40
C11 C10 H10B 108.40
H10A C10 H10B 107.50
C16 C11 C12 119.8(3)
C16 C11 C10 121.0(3)
C12 C11 C10 119.1(3)
O2 C12 C11 117.5(3)
O2 C12 C13 122.1(3)
C11 C12 C13 120.3(3)
C14 C13 C12 116.2(3)
C14 C13 C21 121.5(3)
C12 C13 C21 122.3(3)
C13 C14 C15 124.9(3)
C13 C14 H14 117.50
C15 C14 H14 117.50
C16 C15 C14 116.3(3)
C16 C15 C17 123.1(3)
C14 C15 C17 120.6(3)
C15 C16 C11 122.3(3)
C15 C16 H16 118.80
C11 C16 H16 118.80
C20 C17 C18 108.0(3)
C20 C17 C19 109.4(3)
C18 C17 C19 108.4(3)
C20 C17 C15 109.7(3)
C18 C17 C15 111.9(3)
C19 C17 C15 109.4(3)
C17 C18 H18A 109.50
C17 C18 H18B 109.50
H18A C18 H18B 109.50
C17 C18 H18C 109.50
H18A C18 H18C 109.50
H18B C18 H18C 109.50
C17 C19 H19A 109.50
C17 C19 H19B 109.50
H19A C19 H19B 109.50
C17 C19 H19C 109.50
H19A C19 H19C 109.50
H19B C19 H19C 109.50
C17 C20 H20A 109.50
C17 C20 H20B 109.50
H20A C20 H20B 109.50
C17 C20 H20C 109.50
H20A C20 H20C 109.50
H20B C20 H20C 109.50
C22 C21 C24 110.3(3)
C22 C21 C13 109.9(3)
C24 C21 C13 109.4(3)
C22 C21 C23 107.8(3)
C24 C21 C23 107.0(3)
C13 C21 C23 112.4(3)
C21 C22 H22A 109.50
C21 C22 H22B 109.50
H22A C22 H22B 109.50
C21 C22 H22C 109.50
H22A C22 H22C 109.50
H22B C22 H22C 109.50
C21 C23 H23A 109.50
C21 C23 H23B 109.50
H23A C23 H23B 109.50
C21 C23 H23C 109.50
H23A C23 H23C 109.50
H23B C23 H23C 109.50
C21 C24 H24A 109.50
C21 C24 H24B 109.50
H24A C24 H24B 109.50
C21 C24 H24C 109.50
H24A C24 H24C 109.50
H24B C24 H24C 109.50
C26 C25 C2 121.3(3)
C26 C25 H25 119.40
C2 C25 H25 119.40
C25 C26 C27 117.4(3)
C25 C26 C33 123.4(3)
C27 C26 C33 119.2(3)
C26 C27 C28 124.3(3)
C26 C27 H27 117.90
C28 C27 H27 117.90
C27 C28 C1 116.4(3)
C27 C28 C29 121.8(3)
C1 C28 C29 121.8(3)
C30 C29 C31 108.6(3)
C30 C29 C28 110.1(3)
C31 C29 C28 111.7(3)
C30 C29 C32 110.5(3)
C31 C29 C32 106.8(3)
C28 C29 C32 109.3(3)
C29 C30 H30A 109.50
C29 C30 H30B 109.50
H30A C30 H30B 109.50
C29 C30 H30C 109.50
H30A C30 H30C 109.50
H30B C30 H30C 109.50
C29 C31 H31A 109.50
C29 C31 H31B 109.50
H31A C31 H31B 109.50
C29 C31 H31C 109.50
H31A C31 H31C 109.50
H31B C31 H31C 109.50
C29 C32 H32A 109.50
C29 C32 H32B 109.50
H32A C32 H32B 109.50
C29 C32 H32C 109.50
H32A C32 H32C 109.50
H32B C32 H32C 109.50
C35 C33 C34 107.9(3)
C35 C33 C36 109.9(3)
C34 C33 C36 108.4(3)
C35 C33 C26 109.5(3)
C34 C33 C26 111.4(3)
C36 C33 C26 109.7(3)
C33 C34 H34A 109.50
C33 C34 H34B 109.50
H34A C34 H34B 109.50
C33 C34 H34C 109.50
H34A C34 H34C 109.50
H34B C34 H34C 109.50
C33 C35 H35A 109.50
C33 C35 H35B 109.50
H35A C35 H35B 109.50
C33 C35 H35C 109.50
H35A C35 H35C 109.50
H35B C35 H35C 109.50
C33 C36 H36A 109.50
C33 C36 H36B 109.50
H36A C36 H36B 109.50
C33 C36 H36C 109.50
H36A C36 H36C 109.50
H36B C36 H36C 109.50
C38 C37 Hf1 110.60
C38 C37 H37A 109.50
Hf1 C37 H37A 109.50
C38 C37 H37B 109.50
Hf1 C37 H37B 109.50
H37A C37 H37B 108.10
C39 C38 C43 116.4(4)
C39 C38 C37 121.9(3)
C43 C38 C37 121.4(3)
C38 C39 C40 121.4(4)
C38 C39 H39 119.30
C40 C39 H39 119.30
C41 C40 C39 119.5(5)
C41 C40 H40 120.30
C39 C40 H40 120.30
C42 C41 C40 120.0(5)
C42 C41 H41 120.00
C40 C41 H41 120.00
C43 C42 C41 120.1(5)
C43 C42 H42 119.90
C41 C42 H42 119.90
C42 C43 C38 122.7(5)
C42 C43 H43 118.70
C38 C43 H43 118.70
C45 C44 Hf1 122.00
C45 C44 H44A 106.80
Hf1 C44 H44A 106.80
C45 C44 H44B 106.80
Hf1 C44 H44B 106.80
H44A C44 H44B 106.70
C50 C45 C46 116.3(3)
C50 C45 C44 121.4(3)
C46 C45 C44 122.3(3)
C47 C46 C45 121.4(3)
C47 C46 H46 119.30
C45 C46 H46 119.30
C48 C47 C46 120.9(4)
C48 C47 H47 119.60
C46 C47 H47 119.60
C47 C48 C49 119.0(4)
C47 C48 H48 120.50
C49 C48 H48 120.50
C50 C49 C48 119.9(4)
C50 C49 H49 120.00
C48 C49 H49 120.00
C49 C50 C45 122.4(4)
C49 C50 H50 118.80
C45 C50 H50 118.80
C52 C51 C56 121.1(5)
C52 C51 H51 119.50
C56 C51 H51 119.50
C51 C52 C53 117.6(4)
C51 C52 C57 121.2(5)
C53 C52 C57 121.2(5)
C54 C53 C52 120.6(5)
C54 C53 H53 119.70
C52 C53 H53 119.70
C55 C54 C53 121.1(5)
C55 C54 H54 119.50
C53 C54 H54 119.50
C54 C55 C56 119.4(5)
C54 C55 H55 120.30
C56 C55 H55 120.30
C55 C56 C51 120.2(5)
C55 C56 H56 119.90
C51 C56 H56 119.90
C52 C57 H57A 109.50
C52 C57 H57B 109.50
H57A C57 H57B 109.50
C52 C57 H57C 109.50
H57A C57 H57C 109.50
H57B C57 H57C 109.50

loop_
_geom_bond_atom_site_label_1
_geom_bond_atom_site_label_2
_geom_bond_distance
Hf1 O1 1.9770
Hf1 O2 1.9940
Hf1 C37 2.2710
Hf1 C44 2.2790
Hf1 N1 2.4340
Hf1 N2 2.4650
O1 C1 1.347(4)
O2 C12 1.360(4)
N1 C4 1.471(4)
N1 C10 1.496(4)
N1 C3 1.504(4)
N2 C5 1.347(4)
N2 C6 1.354(4)
C1 C2 1.397(4)
C1 C28 1.412(4)
C2 C25 1.393(4)
C2 C3 1.504(4)
C3 H3A 0.9700
C3 H3B 0.9700
C4 C5 1.501(4)
C4 H4A 0.9700
C4 H4B 0.9700
C5 C9 1.380(4)
C6 C7 1.369(5)
C6 H6 0.9300
C7 C8 1.373(5)
C7 H7 0.9300
C8 C9 1.380(5)
C8 H8 0.9300
C9 H9 0.9300
C10 C11 1.498(4)
C10 H10A 0.9700
C10 H10B 0.9700
C11 C16 1.382(4)
C11 C12 1.400(4)
C12 C13 1.413(4)
C13 C14 1.390(4)
C13 C21 1.532(5)
C14 C15 1.395(5)
C14 H14 0.9300
C15 C16 1.375(4)
C15 C17 1.537(4)
C16 H16 0.9300
C17 C20 1.524(5)
C17 C18 1.524(5)
C17 C19 1.531(5)
C18 H18A 0.9600
C18 H18B 0.9600
C18 H18C 0.9600
C19 H19A 0.9600
C19 H19B 0.9600
C19 H19C 0.9600
C20 H20A 0.9600
C20 H20B 0.9600
C20 H20C 0.9600
C21 C22 1.530(5)
C21 C24 1.531(5)
C21 C23 1.534(5)
C22 H22A 0.9600
C22 H22B 0.9600
C22 H22C 0.9600
C23 H23A 0.9600
C23 H23B 0.9600
C23 H23C 0.9600
C24 H24A 0.9600
C24 H24B 0.9600
C24 H24C 0.9600
C25 C26 1.381(4)
C25 H25 0.9300
C26 C27 1.390(4)
C26 C33 1.535(4)
C27 C28 1.398(4)
C27 H27 0.9300
C28 C29 1.539(4)
C29 C30 1.519(4)
C29 C31 1.523(5)
C29 C32 1.556(5)
C30 H30A 0.9600
C30 H30B 0.9600
C30 H30C 0.9600
C31 H31A 0.9600
C31 H31B 0.9600
C31 H31C 0.9600
C32 H32A 0.9600
C32 H32B 0.9600
C32 H32C 0.9600
C33 C35 1.532(5)
C33 C34 1.532(5)
C33 C36 1.535(5)
C34 H34A 0.9600
C34 H34B 0.9600
C34 H34C 0.9600
C35 H35A 0.9600
C35 H35B 0.9600
C35 H35C 0.9600
C36 H36A 0.9600
C36 H36B 0.9600
C36 H36C 0.9600
C37 C38 1.466(5)
C37 H37A 0.9700
C37 H37B 0.9700
C38 C39 1.390(5)
C38 C43 1.403(5)
C39 C40 1.396(6)
C39 H39 0.9300
C40 C41 1.386(7)
C40 H40 0.9300
C41 C42 1.366(8)
C41 H41 0.9300
C42 C43 1.359(7)
C42 H42 0.9300
C43 H43 0.9300
C44 C45 1.495(5)
C44 H44A 0.9700
C44 H44B 0.9700
C45 C50 1.386(5)
C45 C46 1.395(5)
C46 C47 1.381(5)
C46 H46 0.9300
C47 C48 1.361(5)
C47 H47 0.9300
C48 C49 1.387(5)
C48 H48 0.9300
C49 C50 1.370(5)
C49 H49 0.9300
C50 H50 0.9300
C51 C52 1.350(7)
C51 C56 1.378(7)
C51 H51 0.9300
C52 C53 1.392(6)
C52 C57 1.475(6)
C53 C54 1.362(6)
C53 H53 0.9300
C54 C55 1.335(7)
C54 H54 0.9300
C55 C56 1.361(7)
C55 H55 0.9300
C56 H56 0.9300
C57 H57A 0.9600
C57 H57B 0.9600
C57 H57C 0.9600

loop_
_geom_torsion_atom_site_label_1
_geom_torsion_atom_site_label_2
_geom_torsion_atom_site_label_3
_geom_torsion_atom_site_label_4
_geom_torsion
O2 Hf1 O1 C1 8.6(5)
C37 Hf1 O1 C1 113.9(3)
C44 Hf1 O1 C1 -153.5(3)
N1 Hf1 O1 C1 1.8(3)
N2 Hf1 O1 C1 -66.2(3)
O1 Hf1 O2 C12 -30.7(4)
C37 Hf1 O2 C12 -136.3(3)
C44 Hf1 O2 C12 130.4(3)
N1 Hf1 O2 C12 -24.0(3)
N2 Hf1 O2 C12 46.9(3)
O1 Hf1 N1 C4 -85.1(2)
O2 Hf1 N1 C4 97.4(2)
C37 Hf1 N1 C4 -174.0(2)
C44 Hf1 N1 C4 -15.9(3)
N2 Hf1 N1 C4 14.99(19)
O1 Hf1 N1 C10 152.03(19)
O2 Hf1 N1 C10 -25.43(18)
C37 Hf1 N1 C10 63.2(2)
C44 Hf1 N1 C10 -138.8(2)
N2 Hf1 N1 C10 -107.9(2)
O1 Hf1 N1 C3 36.98(18)
O2 Hf1 N1 C3 -140.49(19)
C37 Hf1 N1 C3 -51.9(2)
C44 Hf1 N1 C3 106.2(3)
N2 Hf1 N1 C3 137.1(2)
O1 Hf1 N2 C5 82.1(2)
O2 Hf1 N2 C5 -76.7(2)
C37 Hf1 N2 C5 -98.5(7)
C44 Hf1 N2 C5 173.8(2)
N1 Hf1 N2 C5 7.1(2)
O1 Hf1 N2 C6 -119.7(3)
O2 Hf1 N2 C6 81.5(3)
C37 Hf1 N2 C6 59.7(8)
C44 Hf1 N2 C6 -28.1(3)
N1 Hf1 N2 C6 165.3(3)
Hf1 O1 C1 C2 -19.0(5)
Hf1 O1 C1 C28 161.3(3)
O1 C1 C2 C25 177.3(3)
C28 C1 C2 C25 -3.1(4)
O1 C1 C2 C3 -5.4(4)
C28 C1 C2 C3 174.2(3)
C25 C2 C3 N1 -130.9(3)
C1 C2 C3 N1 51.8(4)
C4 N1 C3 C2 57.6(3)
C10 N1 C3 C2 175.3(2)
Hf1 N1 C3 C2 -67.0(3)
C10 N1 C4 C5 88.6(3)
C3 N1 C4 C5 -156.5(3)
Hf1 N1 C4 C5 -34.1(3)
C6 N2 C5 C9 -3.0(5)
Hf1 N2 C5 C9 156.7(2)
C6 N2 C5 C4 172.2(3)
Hf1 N2 C5 C4 -28.2(3)
N1 C4 C5 N2 42.0(4)
N1 C4 C5 C9 -142.8(3)
C5 N2 C6 C7 1.8(5)
Hf1 N2 C6 C7 -156.2(3)
N2 C6 C7 C8 0.8(5)
C6 C7 C8 C9 -2.3(5)
C7 C8 C9 C5 1.1(5)
N2 C5 C9 C8 1.6(5)
C4 C5 C9 C8 -173.3(3)
C4 N1 C10 C11 -59.8(3)
C3 N1 C10 C11 -177.1(2)
Hf1 N1 C10 C11 65.1(3)
N1 C10 C11 C16 122.3(3)
N1 C10 C11 C12 -62.1(4)
Hf1 O2 C12 C11 36.3(4)
Hf1 O2 C12 C13 -143.0(3)
C16 C11 C12 O2 -175.0(3)
C10 C11 C12 O2 9.4(4)
C16 C11 C12 C13 4.3(5)
C10 C11 C12 C13 -171.3(3)
O2 C12 C13 C14 175.9(3)
C11 C12 C13 C14 -3.3(5)
O2 C12 C13 C21 -4.3(5)
C11 C12 C13 C21 176.4(3)
C12 C13 C14 C15 -0.4(5)
C21 C13 C14 C15 179.8(3)
C13 C14 C15 C16 3.2(5)
C13 C14 C15 C17 -177.9(3)
C14 C15 C16 C11 -2.2(5)
C17 C15 C16 C11 178.9(3)
C12 C11 C16 C15 -1.4(5)
C10 C11 C16 C15 174.1(3)
C16 C15 C17 C20 109.1(4)
C14 C15 C17 C20 -69.7(4)
C16 C15 C17 C18 -10.7(5)
C14 C15 C17 C18 170.5(3)
C16 C15 C17 C19 -130.8(4)
C14 C15 C17 C19 50.4(4)
C14 C13 C21 C22 124.3(4)
C12 C13 C21 C22 -55.4(4)
C14 C13 C21 C24 -114.5(4)
C12 C13 C21 C24 65.8(4)
C14 C13 C21 C23 4.3(5)
C12 C13 C21 C23 -175.5(3)
C1 C2 C25 C26 1.7(5)
C3 C2 C25 C26 -175.6(3)
C2 C25 C26 C27 0.4(5)
C2 C25 C26 C33 -179.2(3)
C25 C26 C27 C28 -1.3(5)
C33 C26 C27 C28 178.4(3)
C26 C27 C28 C1 0.0(5)
C26 C27 C28 C29 -177.6(3)
O1 C1 C28 C27 -178.2(3)
C2 C1 C28 C27 2.2(4)
O1 C1 C28 C29 -0.5(4)
C2 C1 C28 C29 179.8(3)
C27 C28 C29 C30 114.4(3)
C1 C28 C29 C30 -63.1(4)
C27 C28 C29 C31 -6.2(4)
C1 C28 C29 C31 176.3(3)
C27 C28 C29 C32 -124.1(3)
C1 C28 C29 C32 58.4(4)
C25 C26 C33 C35 120.7(3)
C27 C26 C33 C35 -59.0(4)
C25 C26 C33 C34 1.4(4)
C27 C26 C33 C34 -178.2(3)
C25 C26 C33 C36 -118.6(3)
C27 C26 C33 C36 61.7(4)
O1 Hf1 C37 C38 -77.7(2)
O2 Hf1 C37 C38 81.4(2)
C44 Hf1 C37 C38 -169.8(3)
N1 Hf1 C37 C38 0.6(3)
N2 Hf1 C37 C38 102.9(7)
Hf1 C37 C38 C39 -83.5(4)
Hf1 C37 C38 C43 89.3(3)
C43 C38 C39 C40 -1.9(5)
C37 C38 C39 C40 171.2(3)
C38 C39 C40 C41 1.0(6)
C39 C40 C41 C42 1.4(7)
C40 C41 C42 C43 -2.9(7)
C41 C42 C43 C38 1.9(6)
C39 C38 C43 C42 0.5(5)
C37 C38 C43 C42 -172.7(4)
O1 Hf1 C44 C45 -149.7(3)
O2 Hf1 C44 C45 37.2(3)
C37 Hf1 C44 C45 -56.0(3)
N1 Hf1 C44 C45 144.2(2)
N2 Hf1 C44 C45 115.4(3)
Hf1 C44 C45 C50 76.8(4)
Hf1 C44 C45 C46 -103.2(3)
C50 C45 C46 C47 -1.4(5)
C44 C45 C46 C47 178.6(3)
C45 C46 C47 C48 0.0(6)
C46 C47 C48 C49 1.2(6)
C47 C48 C49 C50 -1.1(6)
C48 C49 C50 C45 -0.3(6)
C46 C45 C50 C49 1.5(5)
C44 C45 C50 C49 -178.4(3)
C56 C51 C52 C53 0.9(7)
C56 C51 C52 C57 179.4(5)
C51 C52 C53 C54 -0.1(7)
C57 C52 C53 C54 -178.6(5)
C52 C53 C54 C55 -0.8(7)
C53 C54 C55 C56 1.0(8)
C54 C55 C56 C51 -0.2(8)
C52 C51 C56 C55 -0.8(8)
